data_2012830
loop_
_publ_author_name
'MacLean, Elizabeth J.'
'Low, John N.'
'Quesada, Antonio'
'Melguizo, Manuel'
'Nogueras, Manuel'
'Glidewell, Christopher'

_publ_section_title
;
 4-(Allylamino)-2-amino-6-benzyloxy-5-nitrosopyrimidine from
 synchrotron data at 150K: double chains built from
 N---H&#x00B7;&#x00B7;&#x00B7;N, N---H&#x00B7;&#x00B7;&#x00B7;O,
 N---H&#x00B7;&#x00B7;&#x00B7;\p(arene) and aromatic \p--\p-stacking
 interactions
;
_journal_issue 7
_journal_name_full 'Acta Crystallographica Section C'
_journal_page_first o442
_journal_page_last o444
_journal_paper_doi 10.1107/S0108270102010387
_journal_volume 58
_journal_year 2002
_chemical_formula_iupac 'C14 H15 N5 O2'
_chemical_formula_moiety 'C14 H15 N5 O2'
_chemical_formula_sum 'C14 H15 N5 O2'
_chemical_formula_weight 285.31
_chemical_name_systematic
;
4-(Allylamino)-2-amino-6-benzyloxy-5-nitrosopyrimidine
;
_space_group_IT_number 14
_symmetry_cell_setting monoclinic
_symmetry_space_group_name_Hall '-P 2ybc'
_symmetry_space_group_name_H-M 'P 1 21/c 1'
_atom_sites_solution_hydrogens geom
_atom_sites_solution_primary direct
_atom_sites_solution_secondary difmap
_cell_angle_alpha 90.00
_cell_angle_beta 106.872(2)
_cell_angle_gamma 90.00
_cell_formula_units_Z 4
_cell_length_a 8.0338(6)
_cell_length_b 24.627(2)
_cell_length_c 7.4087(5)
_cell_measurement_reflns_used 2791
_cell_measurement_temperature 150(2)
_cell_measurement_theta_max 25.41
_cell_measurement_theta_min 2.56
_cell_volume 1402.70(18)
_computing_cell_refinement 'SAINT (Bruker, 2000)'
_computing_data_collection 'SMART (Bruker, 1998)'
_computing_data_reduction SAINT
_computing_molecular_graphics 'PLATON (Spek, 2002)'
_computing_publication_material 'SHELXL97 and PRPKAPPA (Ferguson, 1999)'
_computing_structure_refinement 'SHELXTL and SHELXL97 (Sheldrick, 1997)'
_computing_structure_solution 'SHELXTL (Sheldrick, 1998)'
_diffrn_ambient_temperature 150(2)
_diffrn_measured_fraction_theta_full 0.970
_diffrn_measured_fraction_theta_max 0.970
_diffrn_measurement_device_type 'Bruker SMART 1K CCD'
_diffrn_measurement_method '\w rotation scans with narrow frames'
_diffrn_radiation_monochromator 'silicon 111'
_diffrn_radiation_source 'Daresbury SRS station 9.8'
_diffrn_radiation_type synchrotron
_diffrn_radiation_wavelength 0.6867
_diffrn_reflns_av_R_equivalents 0.0384
_diffrn_reflns_av_sigmaI/netI 0.0449
_diffrn_reflns_limit_h_max 9
_diffrn_reflns_limit_h_min -10
_diffrn_reflns_limit_k_max 30
_diffrn_reflns_limit_k_min -28
_diffrn_reflns_limit_l_max 9
_diffrn_reflns_limit_l_min -9
_diffrn_reflns_number 7631
_diffrn_reflns_theta_full 25.41
_diffrn_reflns_theta_max 25.41
_diffrn_reflns_theta_min 2.56
_diffrn_standards_decay_% 15
_exptl_absorpt_coefficient_mu 0.095
_exptl_absorpt_correction_T_max 0.999
_exptl_absorpt_correction_T_min 0.992
_exptl_absorpt_correction_type multi-scan
_exptl_absorpt_process_details '(SADABS; Bruker, 2000)'
_exptl_crystal_colour purple
_exptl_crystal_density_diffrn 1.351
_exptl_crystal_density_method 'not measured'
_exptl_crystal_description plate
_exptl_crystal_F_000 600
_exptl_crystal_size_max 0.080
_exptl_crystal_size_mid 0.040
_exptl_crystal_size_min 0.010
_refine_diff_density_max 0.172
_refine_diff_density_min -0.265
_refine_ls_extinction_method none
_refine_ls_goodness_of_fit_ref 1.034
_refine_ls_hydrogen_treatment constr
_refine_ls_matrix_type full
_refine_ls_number_parameters 190
_refine_ls_number_reflns 2791
_refine_ls_number_restraints 0
_refine_ls_restrained_S_all 1.034
_refine_ls_R_factor_all 0.0755
_refine_ls_R_factor_gt 0.0474
_refine_ls_shift/su_max 0.000
_refine_ls_shift/su_mean 0.000
_refine_ls_structure_factor_coef Fsqd
_refine_ls_weighting_details 'w = 1/[\s^2^(Fo^2^)+(0.0633P)^2^+0.1705P] where P = (Fo^2^+2Fc^2^)/3'
_refine_ls_weighting_scheme calc
_refine_ls_wR_factor_gt 0.1146
_refine_ls_wR_factor_ref 0.1252
_reflns_number_gt 1931
_reflns_number_total 2791
_reflns_threshold_expression I>2\s(I)
_cod_data_source_file na1579.cif
_cod_data_source_block I
_cod_original_cell_volume 1402.7(2)
_cod_original_sg_symbol_H-M 'P 21/c'
_cod_database_code 2012830
_cod_database_fobs_code 2012830

loop_
_symmetry_equiv_pos_as_xyz
'x, y, z'
'-x, y+1/2, -z+1/2'
'-x, -y, -z'
'x, -y+1/2, z+1/2'

loop_
_atom_site_label
_atom_site_fract_x
_atom_site_fract_y
_atom_site_fract_z
_atom_site_U_iso_or_equiv
_atom_site_adp_type
_atom_site_calc_flag
_atom_site_refinement_flags
_atom_site_occupancy
_atom_site_disorder_assembly
_atom_site_disorder_group
_atom_site_type_symbol
N1 0.3161(2) 0.46034(7) 0.5285(2) 0.0309(4) Uani d . 1 . . N
N2 0.2980(2) 0.47602(7) 0.8268(2) 0.0389(4) Uani d . 1 . . N
C2 0.2614(3) 0.49352(8) 0.6499(2) 0.0306(4) Uani d . 1 . . C
N3 0.1769(2) 0.54067(6) 0.6094(2) 0.0304(4) Uani d . 1 . . N
N4 0.0524(2) 0.60415(7) 0.3854(2) 0.0345(4) Uani d . 1 . . N
C4 0.1377(2) 0.55755(8) 0.4302(2) 0.0280(4) Uani d . 1 . . C
C5 0.1880(2) 0.52673(7) 0.2880(2) 0.0276(4) Uani d . 1 . . C
N5 0.1612(2) 0.53997(7) 0.1038(2) 0.0325(4) Uani d . 1 . . N
O5 0.07881(19) 0.58396(6) 0.04541(18) 0.0381(4) Uani d . 1 . . O
O6 0.32262(18) 0.44649(5) 0.22616(17) 0.0317(3) Uani d . 1 . . O
C6 0.2778(2) 0.47725(7) 0.3543(2) 0.0278(4) Uani d . 1 . . C
C7 -0.0030(3) 0.63751(9) 0.5207(3) 0.0410(5) Uani d . 1 . . C
C8 0.0868(3) 0.69082(10) 0.5583(3) 0.0498(6) Uani d . 1 . . C
C9 0.2027(4) 0.70983(11) 0.4840(4) 0.0651(7) Uani d . 1 . . C
C67 0.4035(3) 0.39442(8) 0.2922(3) 0.0344(5) Uani d . 1 . . C
C61 0.4135(3) 0.36349(8) 0.1208(3) 0.0308(4) Uani d . 1 . . C
C62 0.5526(3) 0.37115(8) 0.0485(3) 0.0352(5) Uani d . 1 . . C
C63 0.5595(3) 0.34374(9) -0.1137(3) 0.0414(5) Uani d . 1 . . C
C64 0.4301(3) 0.30761(9) -0.2002(3) 0.0455(6) Uani d . 1 . . C
C65 0.2915(3) 0.29946(9) -0.1286(3) 0.0460(6) Uani d . 1 . . C
C66 0.2818(3) 0.32760(9) 0.0314(3) 0.0388(5) Uani d . 1 . . C
H2A 0.2667 0.4953 0.9114 0.058 Uiso calc R 1 . . H
H2B 0.3537 0.4451 0.8593 0.058 Uiso calc R 1 . . H
H4 0.0289 0.6122 0.2706 0.041 Uiso d R 1 . . H
H7A 0.0193 0.6173 0.6410 0.061 Uiso calc R 1 . . H
H7B -0.1299 0.6438 0.4720 0.061 Uiso calc R 1 . . H
H8 0.0559 0.7136 0.6468 0.075 Uiso calc R 1 . . H
H9A 0.2387 0.6888 0.3946 0.098 Uiso calc R 1 . . H
H9B 0.2514 0.7448 0.5192 0.098 Uiso calc R 1 . . H
H67A 0.3330 0.3742 0.3593 0.052 Uiso calc R 1 . . H
H67B 0.5215 0.4000 0.3798 0.052 Uiso calc R 1 . . H
H62 0.6438 0.3952 0.1098 0.042 Uiso calc R 1 . . H
H63 0.6536 0.3500 -0.1646 0.050 Uiso calc R 1 . . H
H64 0.4362 0.2883 -0.3091 0.055 Uiso calc R 1 . . H
H65 0.2023 0.2746 -0.1886 0.055 Uiso calc R 1 . . H
H66 0.1854 0.3222 0.0792 0.047 Uiso calc R 1 . . H

loop_
_atom_site_aniso_label
_atom_site_aniso_U_11
_atom_site_aniso_U_22
_atom_site_aniso_U_33
_atom_site_aniso_U_12
_atom_site_aniso_U_13
_atom_site_aniso_U_23
N1 0.0421(9) 0.0335(9) 0.0188(8) -0.0002(7) 0.0116(7) 0.0006(6)
N2 0.0601(11) 0.0406(10) 0.0179(8) 0.0053(8) 0.0143(8) 0.0025(7)
C2 0.0391(11) 0.0364(11) 0.0177(9) -0.0062(9) 0.0106(8) -0.0014(8)
N3 0.0401(9) 0.0328(9) 0.0201(8) -0.0030(7) 0.0117(7) -0.0017(6)
N4 0.0484(10) 0.0350(9) 0.0236(8) 0.0032(8) 0.0160(7) 0.0006(7)
C4 0.0342(10) 0.0296(10) 0.0222(9) -0.0058(8) 0.0111(8) -0.0016(7)
C5 0.0342(10) 0.0304(10) 0.0197(9) -0.0046(8) 0.0101(8) -0.0015(7)
N5 0.0421(9) 0.0347(9) 0.0221(8) -0.0020(8) 0.0116(7) 0.0031(7)
O5 0.0514(9) 0.0386(8) 0.0255(7) 0.0045(7) 0.0128(6) 0.0070(6)
O6 0.0482(8) 0.0304(7) 0.0197(6) 0.0045(6) 0.0148(6) 0.0014(5)
C6 0.0357(10) 0.0316(10) 0.0182(9) -0.0040(8) 0.0113(8) -0.0024(7)
C7 0.0509(13) 0.0438(12) 0.0333(11) 0.0101(10) 0.0202(10) -0.0014(9)
C8 0.0579(15) 0.0463(13) 0.0459(13) 0.0059(11) 0.0163(12) -0.0142(11)
C9 0.0787(19) 0.0516(16) 0.0684(18) -0.0173(14) 0.0269(15) -0.0173(13)
C67 0.0463(12) 0.0348(11) 0.0259(10) 0.0066(9) 0.0163(9) 0.0041(8)
C61 0.0392(11) 0.0301(10) 0.0231(9) 0.0047(8) 0.0092(8) 0.0028(7)
C62 0.0397(11) 0.0369(11) 0.0302(11) -0.0005(9) 0.0119(9) -0.0060(8)
C63 0.0471(13) 0.0457(13) 0.0354(12) 0.0035(10) 0.0181(10) -0.0079(10)
C64 0.0614(15) 0.0426(13) 0.0297(11) 0.0043(11) 0.0088(10) -0.0091(9)
C65 0.0537(14) 0.0404(13) 0.0373(12) -0.0058(10) 0.0029(11) -0.0063(10)
C66 0.0417(12) 0.0395(11) 0.0345(11) -0.0008(9) 0.0100(9) 0.0044(9)

loop_
_atom_type_symbol
_atom_type_description
_atom_type_scat_dispersion_real
_atom_type_scat_dispersion_imag
_atom_type_scat_source
C C 0.0033 0.0016 'International Tables Vol C Tables 4.2.6.8 and 6.1.1.4'
H H 0.0000 0.0000 'International Tables Vol C Tables 4.2.6.8 and 6.1.1.4'
N N 0.0061 0.0033 'International Tables Vol C Tables 4.2.6.8 and 6.1.1.4'
O O 0.0106 0.0060 'International Tables Vol C Tables 4.2.6.8 and 6.1.1.4'

loop_
_geom_angle_atom_site_label_1
_geom_angle_atom_site_label_2
_geom_angle_atom_site_label_3
_geom_angle
_geom_angle_publ_flag
C6 N1 C2 115.32(16) no
C2 N2 H2A 120.0 no
C2 N2 H2B 120.0 no
H2A N2 H2B 120.0 no
N2 C2 N3 117.15(17) no
N2 C2 N1 115.46(18) no
N3 C2 N1 127.38(16) no
C2 N3 C4 116.80(15) no
C4 N4 C7 123.50(16) no
C4 N4 H4 114.0 no
C7 N4 H4 122.5 no
N4 C4 N3 118.14(16) no
N4 C4 C5 120.26(16) no
N3 C4 C5 121.60(17) no
N5 C5 C6 117.88(16) no
N5 C5 C4 127.51(17) no
C6 C5 C4 114.61(15) no
O5 N5 C5 117.33(15) no
C6 O6 C67 116.36(13) no
N1 C6 O6 118.98(17) no
N1 C6 C5 124.27(16) no
O6 C6 C5 116.74(15) no
N4 C7 C8 113.42(18) no
N4 C7 H7A 108.9 no
C8 C7 H7A 108.9 no
N4 C7 H7B 108.9 no
C8 C7 H7B 108.9 no
H7A C7 H7B 107.7 no
C9 C8 C7 127.5(2) no
C9 C8 H8 116.2 no
C7 C8 H8 116.2 no
C8 C9 H9A 120.0 no
C8 C9 H9B 120.0 no
H9A C9 H9B 120.0 no
O6 C67 C61 106.87(15) no
O6 C67 H67A 110.3 no
C61 C67 H67A 110.3 no
O6 C67 H67B 110.3 no
C61 C67 H67B 110.3 no
H67A C67 H67B 108.6 no
C62 C61 C66 119.34(18) no
C62 C61 C67 120.31(18) no
C66 C61 C67 120.34(18) no
C61 C62 C63 120.41(19) no
C61 C62 H62 119.8 no
C63 C62 H62 119.8 no
C64 C63 C62 120.0(2) no
C64 C63 H63 120.0 no
C62 C63 H63 120.0 no
C63 C64 C65 120.0(2) no
C63 C64 H64 120.0 no
C65 C64 H64 120.0 no
C64 C65 C66 120.3(2) no
C64 C65 H65 119.8 no
C66 C65 H65 119.8 no
C61 C66 C65 119.9(2) no
C61 C66 H66 120.0 no
C65 C66 H66 120.0 no

loop_
_geom_bond_atom_site_label_1
_geom_bond_atom_site_label_2
_geom_bond_site_symmetry_2
_geom_bond_distance
_geom_bond_publ_flag
N1 C2 . 1.378(2) y
C2 N3 . 1.335(2) y
N3 C4 . 1.339(2) y
C4 C5 . 1.448(2) y
C5 C6 . 1.429(3) y
C6 N1 . 1.305(2) y
C2 N2 . 1.329(2) y
C4 N4 . 1.329(2) y
N4 C7 . 1.462(2) y
C7 C8 . 1.485(3) y
C8 C9 . 1.298(3) y
C5 N5 . 1.358(2) y
N5 O5 . 1.278(2) y
O6 C6 . 1.343(2) y
O6 C67 . 1.457(2) y
N2 H2A . 0.880 no
N2 H2B . 0.880 no
N4 H4 . 0.840 no
C7 H7A . 0.990 no
C7 H7B . 0.990 no
C8 H8 . 0.9500 no
C9 H9A . 0.9500 no
C9 H9B . 0.9500 no
C67 C61 . 1.503(3) no
C67 H67A . 0.990 no
C67 H67B . 0.990 no
C61 C62 . 1.385(3) no
C61 C66 . 1.390(3) no
C62 C63 . 1.393(3) no
C62 H62 . 0.950 no
C63 C64 . 1.377(3) no
C63 H63 . 0.950 no
C64 C65 . 1.380(3) no
C64 H64 . 0.950 no
C65 C66 . 1.395(3) no
C65 H65 . 0.950 no
C66 H66 . 0.950 no

loop_
_geom_hbond_atom_site_label_D
_geom_hbond_atom_site_label_H
_geom_hbond_atom_site_label_A
_geom_hbond_site_symmetry_A
_geom_hbond_distance_DH
_geom_hbond_distance_HA
_geom_hbond_distance_DA
_geom_hbond_angle_DHA
_geom_hbond_publ_flag
N4 H4 O5 . 0.84 1.95 2.636(2) 138 y
N2 H2A N5 1_556 0.88 2.16 3.035(2) 174 y
N2 H2A O6 1_556 0.88 2.54 2.997(2) 113 y
N2 H2B Cg2 1_556 0.88 2.81 3.655(2) 161 y

loop_
_geom_torsion_atom_site_label_1
_geom_torsion_atom_site_label_2
_geom_torsion_atom_site_label_3
_geom_torsion_atom_site_label_4
_geom_torsion
_geom_torsion_publ_flag
C4 C5 N5 O5 -1.7(3) y
N3 C4 N4 C7 -0.9(3) y
C4 N4 C7 C8 113.9(2) y
N4 C7 C8 C9 0.9(4) y
N1 C6 O6 C67 3.3(2) y
C6 O6 C67 C61 170.4(2) y
O6 C67 C61 C62 85.5(2) y

loop_
_cod_related_entry_id
_cod_related_entry_database
_cod_related_entry_code
1 ChemSpider 21107434
